data_7129209
loop_
_publ_author_name
'Song, Xianheng'
'Meng, Shanshui'
'Zhang, Hong'
'Jiang, Yi'
'Chan, Albert S. C.'
'Zou, Yong'

_publ_section_title
;
 Dibrominated Addition and Substitution of Alkenes Catalyzed by Mn2(CO)10
;
_journal_name_full 'Chemical Communications'
_journal_paper_doi 10.1039/D1CC04534B
_journal_year 2021
_chemical_formula_moiety 'C16 H13 Br3 O2'
_chemical_formula_sum 'C16 H13 Br3 O2'
_chemical_formula_weight 476.99
_space_group_crystal_system monoclinic
_space_group_IT_number 4
_space_group_name_Hall 'P 2yb'
_space_group_name_H-M_alt 'P 1 21 1'
_atom_sites_solution_hydrogens geom
_atom_sites_solution_primary dual
_audit_creation_date 2021-02-09
_audit_creation_method
;
Olex2 1.3
(compiled 2020.11.12 svn.r5f609507 for OlexSys, GUI svn.r6226)
;
_audit_update_record
;
2021-05-10 deposited with the CCDC.	2021-11-08 downloaded from the CCDC.
;
_cell_angle_alpha 90
_cell_angle_beta 94.308(4)
_cell_angle_gamma 90
_cell_formula_units_Z 2
_cell_length_a 5.5472(2)
_cell_length_b 7.8195(4)
_cell_length_c 18.3327(7)
_cell_measurement_reflns_used 2544
_cell_measurement_temperature 100.00(10)
_cell_measurement_theta_max 71.5100
_cell_measurement_theta_min 2.4020
_cell_volume 792.96(6)
_computing_cell_refinement 'CrysAlisPro 1.171.40.84a (Rigaku OD, 2020)'
_computing_data_collection 'CrysAlisPro 1.171.40.84a (Rigaku OD, 2020)'
_computing_data_reduction 'CrysAlisPro 1.171.40.84a (Rigaku OD, 2020)'
_computing_molecular_graphics 'Olex2 1.3 (Dolomanov et al., 2009)'
_computing_publication_material 'Olex2 1.3 (Dolomanov et al., 2009)'
_computing_structure_refinement 'SHELXL 2018/3 (Sheldrick, 2015)'
_computing_structure_solution 'SHELXT  (Sheldrick, 2015)'
_diffrn_ambient_environment N~2~
_diffrn_ambient_temperature 100.00(10)
_diffrn_detector 'Hybrid Pixel Array Detector'
_diffrn_detector_area_resol_mean 10.0000
_diffrn_detector_type HyPix
_diffrn_measured_fraction_theta_full 1.000
_diffrn_measured_fraction_theta_max 0.985
_diffrn_measurement_details
;
List of Runs (angles in degrees, time in seconds):

  # Type    Start    End  Width  t~exp~   \w     \q     \k     \f   Frames
#--------------------------------------------------------------------------
  1  \w    127.00 157.00   0.50    0.05    --  105.44  62.00 132.00   60
  2  \w    147.00 176.00   0.50    0.05    --  105.44  45.00  60.00   58
  3  \w     98.00 143.00   0.50    0.05    --  105.44  45.00  60.00   90
  4  \w     88.00 142.00   0.50    0.05    --  105.44  15.00-120.00  108
  5  \w     44.00 106.00   0.50    0.05    --  105.44 -77.00  60.00  124
  6  \w    -10.00  28.00   0.50    0.05    --   46.62 -62.00  -5.00   76
  7  \w     33.00  73.00   0.50    0.05    --  105.44 -61.00 150.00   80
  8  \w     33.00  74.00   0.50    0.05    --  105.44 -62.00  -5.00   82
  9  \w     55.00  90.00   0.50    0.05    --  105.44 -77.00-120.00   70
 10  \w     40.00  70.00   0.50    0.05    --  105.44 -61.00 -90.00   60
 11  \w     43.00  69.00   0.50    0.05    --  105.44-125.00-150.00   52
 12  \w    -63.00 -34.00   0.50    0.05    -- -100.00  62.00 132.00   58
 13  \w    -64.00  23.00   0.50    0.05    --  -46.62  62.00 132.00  174
 14  \w    -58.00 -33.00   0.50    0.05    -- -100.00  61.00  90.00   50
 15  \w    -66.00 -30.00   0.50    0.05    -- -100.00  61.00 -90.00   72
 16  \w     75.00 101.00   0.50    0.05    --  105.44-125.00-150.00   52
 17  \w    -94.00 -34.00   0.50    0.05    --  -46.62 -62.00  -5.00  120
 18  \w   -106.00 -76.00   0.50    0.05    --  -46.62-125.00  60.00   60
 19  \w   -118.00 -77.00   0.50    0.05    --  -46.62-125.00 150.00   82
 20  \w   -170.00-107.00   0.50    0.05    -- -100.00 -94.00  90.00  126
 21  \w   -172.00 -82.00   0.50    0.05    -- -100.00 -62.00  -5.00  180
 22  \w   -118.00 -91.00   0.50    0.05    --  -46.37 -62.00  -5.00   54
 23  \w     33.00 114.00   0.50    0.05    --   46.37  57.00-120.00  162
 24  \w   -170.00-145.00   0.50    0.05    -- -100.00 -61.00-120.00   50
 25  \w   -163.00 -85.00   0.50    0.05    -- -100.00 -15.00 -90.00  156
 26  \w   -101.00 -76.00   0.50    0.05    -- -100.00 -77.00 -30.00   50
 27  \w   -112.00 -86.00   0.50    0.05    -- -100.00 -61.00-120.00   52
 28  \w    140.00 166.00   0.50    0.05    --  107.00  77.00-120.00   52
 29  \w    100.00 136.00   0.50    0.05    --  107.00  45.00  30.00   72
 30  \w    106.00 134.00   0.50    0.05    --  107.00  77.00-120.00   56
 31  \w    126.00 153.00   0.50    0.05    --  107.00  77.00-180.00   54
 32  \w     83.00 109.00   0.50    0.05    --  107.00  77.00-180.00   52
 33  \w     94.00 166.00   0.50    0.05    --  107.00  30.00 -90.00  144
 34  \w    149.00 177.00   0.50    0.05    --  107.00  45.00  30.00   56
 35  \w     38.00  64.00   0.50    0.05    --  107.00 -61.00 120.00   52
 36  \w     42.00  68.00   0.50    0.05    --  107.00 -94.00 -60.00   52
 37  \w     81.00 106.00   0.50    0.05    --  107.00 -94.00  60.00   50
 38  \w    122.00 150.00   0.50    0.05    --  107.00  45.00  90.00   56
 39  \w     69.00  94.00   0.50    0.05    --  107.00 -94.00 -60.00   50
 40  \w     35.00  62.00   0.50    0.05    --  107.00 -94.00  60.00   54
 41  \w     35.00  61.00   0.50    0.05    --  107.00 -61.00-150.00   52
 42  \w     94.00 160.00   0.50    0.05    --  107.00  77.00 120.00  132
 43  \w     77.00 104.00   0.50    0.05    --  107.00 -94.00  30.00   54
 44  \w     96.00 125.00   0.50    0.05    --  107.00  45.00 -90.00   58
 45  \w     38.00  83.00   0.50    0.05    --  107.00 -94.00 -30.00   90
 46  \w     83.00 174.00   0.50    0.05    --  107.00  77.00-150.00  182
 47  \w     29.00 118.00   0.50    0.05    --   46.37  62.00 132.00  178
 48  \w     23.00 118.00   0.50    0.05    --   46.37  77.00  30.00  190
 49  \w     30.00 118.00   0.50    0.05    --   46.37  57.00-150.00  176
 50  \w     23.00 118.00   0.50    0.05    --   46.37  77.00 -30.00  190
 51  \w     18.00  95.00   0.50    0.05    --   46.37-125.00   0.00  154
 52  \w     23.00 118.00   0.50    0.05    --   46.37  77.00-150.00  190
 53  \w     30.00 118.00   0.50    0.05    --   46.37  57.00 -60.00  176
 54  \w   -173.00 -80.00   0.50    0.05    -- -100.00 -77.00 150.00  186
 55  \w   -172.00 -85.00   0.50    0.05    -- -100.00 -45.00 -90.00  174
 56  \w   -173.00 -82.00   0.50    0.05    -- -100.00 -61.00-180.00  182
 57  \w   -173.00 -76.00   0.50    0.05    -- -100.00 -77.00  60.00  194
 58  \w     34.00 112.00   0.50    0.05    --  107.00-125.00  30.00  156
 59  \w     92.00 178.00   0.50    0.05    --  107.00  30.00 120.00  172
;
_diffrn_measurement_device 'four-circle diffractometer'
_diffrn_measurement_device_type 'XtaLAB Synergy R, DW system, HyPix'
_diffrn_measurement_method '\w scans'
_diffrn_orient_matrix_type 'CrysAlisPro convention (1999,Acta A55,543-557)'
_diffrn_orient_matrix_UB_11 -0.2172560000
_diffrn_orient_matrix_UB_12 -0.0633704000
_diffrn_orient_matrix_UB_13 -0.0500641000
_diffrn_orient_matrix_UB_21 -0.0640660000
_diffrn_orient_matrix_UB_22 -0.1280248000
_diffrn_orient_matrix_UB_23 0.0593796000
_diffrn_orient_matrix_UB_31 -0.1620416000
_diffrn_orient_matrix_UB_32 0.1356504000
_diffrn_orient_matrix_UB_33 0.0327307000
_diffrn_radiation_monochromator mirror
_diffrn_radiation_probe x-ray
_diffrn_radiation_type 'Cu K\a'
_diffrn_radiation_wavelength 1.54184
_diffrn_reflns_av_R_equivalents 0.1869
_diffrn_reflns_av_unetI/netI 0.1175
_diffrn_reflns_Laue_measured_fraction_full 1.000
_diffrn_reflns_Laue_measured_fraction_max 0.985
_diffrn_reflns_limit_h_max 6
_diffrn_reflns_limit_h_min -6
_diffrn_reflns_limit_k_max 9
_diffrn_reflns_limit_k_min -9
_diffrn_reflns_limit_l_max 23
_diffrn_reflns_limit_l_min -23
_diffrn_reflns_number 16382
_diffrn_reflns_point_group_measured_fraction_full 1.000
_diffrn_reflns_point_group_measured_fraction_max 0.975
_diffrn_reflns_theta_full 67.684
_diffrn_reflns_theta_max 76.846
_diffrn_reflns_theta_min 2.417
_diffrn_source 'Rotating-anode X-ray tube'
_diffrn_source_type 'Rigaku (Cu) X-ray Source'
_exptl_absorpt_coefficient_mu 9.447
_exptl_absorpt_correction_T_max 1.00000
_exptl_absorpt_correction_T_min 0.43575
_exptl_absorpt_correction_type multi-scan
_exptl_absorpt_process_details
;
CrysAlisPro 1.171.40.84a (Rigaku Oxford Diffraction, 2020)
Empirical absorption correction using spherical harmonics,
implemented in SCALE3 ABSPACK scaling algorithm.
;
_exptl_crystal_colour colourless
_exptl_crystal_colour_primary colourless
_exptl_crystal_density_diffrn 1.998
_exptl_crystal_description block
_exptl_crystal_F_000 460
_exptl_crystal_size_max 0.25
_exptl_crystal_size_mid 0.2
_exptl_crystal_size_min 0.1
_refine_diff_density_max 1.009
_refine_diff_density_min -1.626
_refine_diff_density_rms 0.190
_refine_ls_abs_structure_details
;
 Flack x determined using 726 quotients [(I+)-(I-)]/[(I+)+(I-)]
 (Parsons, Flack and Wagner, Acta Cryst. B69 (2013) 249-259).
;
_refine_ls_abs_structure_Flack -0.08(6)
_refine_ls_extinction_method none
_refine_ls_goodness_of_fit_ref 1.109
_refine_ls_hydrogen_treatment constr
_refine_ls_matrix_type full
_refine_ls_number_parameters 181
_refine_ls_number_reflns 3232
_refine_ls_number_restraints 1
_refine_ls_restrained_S_all 1.109
_refine_ls_R_factor_all 0.0934
_refine_ls_R_factor_gt 0.0697
_refine_ls_shift/su_max 0.001
_refine_ls_shift/su_mean 0.000
_refine_ls_structure_factor_coef Fsqd
_refine_ls_weighting_details 'w=1/[\s^2^(Fo^2^)+(0.0675P)^2^] where P=(Fo^2^+2Fc^2^)/3'
_refine_ls_weighting_scheme calc
_refine_ls_wR_factor_gt 0.1568
_refine_ls_wR_factor_ref 0.1783
_reflns_Friedel_coverage 0.839
_reflns_Friedel_fraction_full 1.000
_reflns_Friedel_fraction_max 0.962
_reflns_number_gt 2401
_reflns_number_total 3232
_reflns_threshold_expression 'I > 2\s(I)'
_cod_data_source_file d1cc04534b2.cif
_cod_data_source_block songxh_cl_210208_2
_cod_database_code 7129209
_shelx_shelxl_version_number 2018/3
_chemical_oxdiff_formula CHONClBr
_shelx_space_group_comment
;
The symmetry employed for this shelxl refinement is uniquely defined
by the following loop, which should always be used as a source of
symmetry information in preference to the above space-group names.
They are only intended as comments.
;
_shelx_estimated_absorpt_t_max 0.452
_shelx_estimated_absorpt_t_min 0.201
_reflns_odcompleteness_completeness 100.00
_reflns_odcompleteness_iscentric 1
_reflns_odcompleteness_theta 66.97
_olex2_refinement_description
;
1. Fixed Uiso
 At 1.2 times of:
  All C(H) groups
 At 1.5 times of:
  All C(H,H,H) groups
2.a Ternary CH refined with riding coordinates:
 C7(H7), C8(H8)
2.b Aromatic/amide H refined with riding coordinates:
 C2(H2), C6(H6), C18(H18), C16(H16), C5(H5), C19(H19), C15(H15), C3(H3)
2.c Idealised Me refined as rotating group:
 C21(H21A,H21B,H21C)
;
_olex2_submission_special_instructions 'No special instructions were received'
_oxdiff_exptl_absorpt_empirical_details
;
Empirical correction (ABSPACK) includes:
- Absorption correction using spherical harmonics
- Frame scaling
;
_oxdiff_exptl_absorpt_empirical_full_max 3.400
_oxdiff_exptl_absorpt_empirical_full_min 0.414

loop_
_space_group_symop_operation_xyz
'x, y, z'
'-x, y+1/2, -z'

loop_
_atom_site_label
_atom_site_type_symbol
_atom_site_fract_x
_atom_site_fract_y
_atom_site_fract_z
_atom_site_U_iso_or_equiv
_atom_site_adp_type
_atom_site_occupancy
_atom_site_site_symmetry_order
_atom_site_calc_flag
_atom_site_refinement_flags_posn
_atom_site_refinement_flags_adp
_atom_site_refinement_flags_occupancy
_atom_site_disorder_assembly
_atom_site_disorder_group
Br13 Br 1.0550(3) 0.4067(3) 1.09215(9) 0.0344(5) Uani 1 1 d . . . . .
Br12 Br 0.4586(3) 0.7898(2) 0.77804(10) 0.0371(5) Uani 1 1 d . . . . .
Br11 Br 0.3181(4) 0.2084(3) 0.77944(11) 0.0408(5) Uani 1 1 d . . . . .
O20 O 0.293(2) 0.441(2) 0.3930(6) 0.043(4) Uani 1 1 d . . . . .
O10 O -0.025(2) 0.5297(18) 0.7146(6) 0.039(3) Uani 1 1 d . . . . .
C4 C 0.843(3) 0.455(2) 1.0068(9) 0.028(4) Uani 1 1 d . . . . .
C2 C 0.481(3) 0.570(3) 0.9502(9) 0.035(4) Uani 1 1 d . . . . .
H2 H 0.337432 0.629027 0.953763 0.042 Uiso 1 1 calc R U . . .
C6 C 0.759(3) 0.428(3) 0.8785(9) 0.037(4) Uani 1 1 d . . . . .
H6 H 0.802460 0.391044 0.833073 0.044 Uiso 1 1 calc R U . . .
C18 C 0.434(3) 0.387(3) 0.5134(9) 0.034(4) Uani 1 1 d . . . . .
H18 H 0.567185 0.333329 0.495796 0.041 Uiso 1 1 calc R U . . .
C16 C 0.052(3) 0.541(2) 0.4905(9) 0.031(4) Uani 1 1 d . . . . .
H16 H -0.067435 0.589745 0.458586 0.037 Uiso 1 1 calc R U . . .
C9 C 0.168(3) 0.488(3) 0.6939(10) 0.033(4) Uani 1 1 d . . . . .
C5 C 0.909(3) 0.395(2) 0.9403(9) 0.029(4) Uani 1 1 d . . . . .
H5 H 1.052067 0.334562 0.937243 0.034 Uiso 1 1 calc R U . . .
C1 C 0.539(3) 0.515(2) 0.8835(9) 0.030(4) Uani 1 1 d . . . . .
C17 C 0.255(3) 0.458(2) 0.4647(9) 0.033(4) Uani 1 1 d . . . . .
C19 C 0.410(3) 0.397(3) 0.5884(9) 0.034(4) Uani 1 1 d . . . . .
H19 H 0.528701 0.349678 0.621007 0.041 Uiso 1 1 calc R U . . .
C7 C 0.374(3) 0.555(2) 0.8180(9) 0.033(4) Uani 1 1 d . . . . .
H7 H 0.207775 0.557780 0.832308 0.040 Uiso 1 1 calc R U . . .
C15 C 0.038(3) 0.547(2) 0.5659(9) 0.033(4) Uani 1 1 d . . . . .
H15 H -0.093505 0.601618 0.584147 0.039 Uiso 1 1 calc R U . . .
C3 C 0.631(3) 0.539(2) 1.0142(10) 0.028(4) Uiso 1 1 d . . . . .
H3 H 0.586288 0.574156 1.059793 0.034 Uiso 1 1 calc R U . . .
C8 C 0.384(3) 0.451(2) 0.7505(10) 0.035(4) Uiso 1 1 d . . . . .
H8 H 0.539489 0.461749 0.728960 0.042 Uiso 1 1 calc R U . . .
C14 C 0.210(3) 0.477(3) 0.6145(9) 0.032(4) Uani 1 1 d . . . . .
C21 C 0.108(4) 0.509(3) 0.3416(10) 0.047(6) Uani 1 1 d . . . . .
H21A H -0.045060 0.458590 0.350565 0.070 Uiso 1 1 calc R U . . .
H21B H 0.146281 0.482126 0.292637 0.070 Uiso 1 1 calc R U . . .
H21C H 0.099090 0.630514 0.347275 0.070 Uiso 1 1 calc R U . . .

loop_
_atom_site_aniso_label
_atom_site_aniso_U_11
_atom_site_aniso_U_22
_atom_site_aniso_U_33
_atom_site_aniso_U_23
_atom_site_aniso_U_13
_atom_site_aniso_U_12
Br13 0.0301(9) 0.0460(11) 0.0261(9) 0.0022(8) -0.0048(6) 0.0001(9)
Br12 0.0385(10) 0.0349(11) 0.0367(10) 0.0042(9) -0.0043(8) -0.0008(9)
Br11 0.0486(11) 0.0348(11) 0.0365(10) 0.0025(9) -0.0131(8) -0.0036(9)
O20 0.039(7) 0.067(11) 0.021(6) -0.002(6) -0.005(5) 0.011(7)
O10 0.039(8) 0.054(9) 0.023(6) 0.000(6) -0.002(6) 0.004(6)
C4 0.023(8) 0.038(11) 0.023(8) 0.003(7) -0.001(6) -0.004(7)
C2 0.022(8) 0.055(13) 0.027(9) 0.003(9) -0.003(7) -0.012(8)
C6 0.030(9) 0.054(13) 0.026(8) -0.004(9) 0.000(7) 0.000(9)
C18 0.029(9) 0.051(12) 0.022(8) -0.005(8) -0.004(6) 0.003(8)
C16 0.030(10) 0.033(11) 0.029(9) 0.002(7) -0.002(7) 0.004(8)
C9 0.022(9) 0.042(11) 0.036(10) -0.003(9) 0.000(7) -0.005(7)
C5 0.028(8) 0.030(9) 0.028(8) -0.004(8) 0.006(6) 0.007(8)
C1 0.019(8) 0.043(11) 0.028(9) 0.002(8) -0.004(7) 0.001(7)
C17 0.028(9) 0.044(12) 0.028(9) 0.000(8) -0.002(7) -0.004(8)
C19 0.033(9) 0.041(10) 0.026(8) 0.003(8) -0.007(6) -0.003(9)
C7 0.039(10) 0.033(10) 0.027(9) 0.000(7) -0.006(7) 0.010(8)
C15 0.026(9) 0.044(12) 0.028(8) -0.008(8) -0.004(7) -0.004(8)
C14 0.026(9) 0.051(12) 0.019(8) -0.002(8) 0.002(7) -0.007(8)
C21 0.056(13) 0.061(15) 0.024(9) 0.007(10) 0.007(9) 0.030(11)

loop_
_atom_type_symbol
_atom_type_description
_atom_type_scat_dispersion_real
_atom_type_scat_dispersion_imag
_atom_type_scat_source
C C 0.0181 0.0091 'International Tables Vol C Tables 4.2.6.8 and 6.1.1.4'
H H 0.0000 0.0000 'International Tables Vol C Tables 4.2.6.8 and 6.1.1.4'
Br Br -0.6763 1.2805 'International Tables Vol C Tables 4.2.6.8 and 6.1.1.4'
O O 0.0492 0.0322 'International Tables Vol C Tables 4.2.6.8 and 6.1.1.4'

loop_
_geom_angle_atom_site_label_1
_geom_angle_atom_site_label_2
_geom_angle_atom_site_label_3
_geom_angle
_geom_angle_site_symmetry_1
_geom_angle_site_symmetry_3
_geom_angle_publ_flag
C17 O20 C21 116.2(14) . . ?
C5 C4 Br13 117.8(12) . . ?
C3 C4 Br13 119.5(13) . . ?
C3 C4 C5 122.6(15) . . ?
C1 C2 H2 118.8 . . ?
C1 C2 C3 122.3(18) . . ?
C3 C2 H2 118.8 . . ?
C5 C6 H6 119.7 . . ?
C5 C6 C1 120.6(16) . . ?
C1 C6 H6 119.7 . . ?
C17 C18 H18 120.2 . . ?
C19 C18 H18 120.2 . . ?
C19 C18 C17 119.6(17) . . ?
C17 C16 H16 121.6 . . ?
C15 C16 H16 121.6 . . ?
C15 C16 C17 116.8(16) . . ?
O10 C9 C8 119.9(16) . . ?
O10 C9 C14 122.0(16) . . ?
C14 C9 C8 118.1(16) . . ?
C4 C5 C6 118.6(15) . . ?
C4 C5 H5 120.7 . . ?
C6 C5 H5 120.7 . . ?
C2 C1 C6 118.5(16) . . ?
C2 C1 C7 119.2(16) . . ?
C6 C1 C7 122.2(16) . . ?
O20 C17 C18 115.1(16) . . ?
O20 C17 C16 123.9(15) . . ?
C18 C17 C16 121.0(16) . . ?
C18 C19 H19 120.0 . . ?
C18 C19 C14 120.0(16) . . ?
C14 C19 H19 120.0 . . ?
Br12 C7 H7 108.9 . . ?
C1 C7 Br12 109.6(13) . . ?
C1 C7 H7 108.9 . . ?
C1 C7 C8 119.8(15) . . ?
C8 C7 Br12 99.9(12) . . ?
C8 C7 H7 108.9 . . ?
C16 C15 H15 118.4 . . ?
C14 C15 C16 123.3(17) . . ?
C14 C15 H15 118.4 . . ?
C4 C3 C2 117.2(17) . . ?
C4 C3 H3 121.4 . . ?
C2 C3 H3 121.4 . . ?
Br11 C8 H8 111.9 . . ?
C9 C8 Br11 102.0(12) . . ?
C9 C8 H8 111.9 . . ?
C7 C8 Br11 106.3(12) . . ?
C7 C8 C9 112.3(15) . . ?
C7 C8 H8 111.9 . . ?
C19 C14 C9 123.2(16) . . ?
C15 C14 C9 117.4(17) . . ?
C15 C14 C19 119.3(16) . . ?
O20 C21 H21A 109.5 . . ?
O20 C21 H21B 109.5 . . ?
O20 C21 H21C 109.5 . . ?
H21A C21 H21B 109.5 . . ?
H21A C21 H21C 109.5 . . ?
H21B C21 H21C 109.5 . . ?

loop_
_geom_bond_atom_site_label_1
_geom_bond_atom_site_label_2
_geom_bond_distance
_geom_bond_site_symmetry_2
_geom_bond_publ_flag
Br13 C4 1.923(15) . ?
Br12 C7 2.041(19) . ?
Br11 C8 2.008(19) . ?
O20 C17 1.35(2) . ?
O20 C21 1.44(2) . ?
O10 C9 1.21(2) . ?
C4 C5 1.38(2) . ?
C4 C3 1.37(2) . ?
C2 H2 0.9300 . ?
C2 C1 1.36(3) . ?
C2 C3 1.40(2) . ?
C6 H6 0.9300 . ?
C6 C5 1.38(2) . ?
C6 C1 1.40(3) . ?
C18 H18 0.9300 . ?
C18 C17 1.40(2) . ?
C18 C19 1.39(2) . ?
C16 H16 0.9300 . ?
C16 C17 1.41(2) . ?
C16 C15 1.39(2) . ?
C9 C8 1.55(2) . ?
C9 C14 1.49(2) . ?
C5 H5 0.9300 . ?
C1 C7 1.49(2) . ?
C19 H19 0.9300 . ?
C19 C14 1.39(3) . ?
C7 H7 0.9800 . ?
C7 C8 1.49(2) . ?
C15 H15 0.9300 . ?
C15 C14 1.37(2) . ?
C3 H3 0.9300 . ?
C8 H8 0.9800 . ?
C21 H21A 0.9600 . ?
C21 H21B 0.9600 . ?
C21 H21C 0.9600 . ?

loop_
_geom_torsion_atom_site_label_1
_geom_torsion_atom_site_label_2
_geom_torsion_atom_site_label_3
_geom_torsion_atom_site_label_4
_geom_torsion
_geom_torsion_site_symmetry_1
_geom_torsion_site_symmetry_2
_geom_torsion_site_symmetry_3
_geom_torsion_site_symmetry_4
_geom_torsion_publ_flag
Br13 C4 C5 C6 179.5(14) . . . . ?
Br13 C4 C3 C2 -179.3(13) . . . . ?
Br12 C7 C8 Br11 177.7(8) . . . . ?
Br12 C7 C8 C9 -71.6(16) . . . . ?
O10 C9 C8 Br11 82(2) . . . . ?
O10 C9 C8 C7 -31(3) . . . . ?
O10 C9 C14 C19 -166(2) . . . . ?
O10 C9 C14 C15 12(3) . . . . ?
C2 C1 C7 Br12 87.0(19) . . . . ?
C2 C1 C7 C8 -158.5(18) . . . . ?
C6 C1 C7 Br12 -91(2) . . . . ?
C6 C1 C7 C8 24(3) . . . . ?
C18 C19 C14 C9 177.8(19) . . . . ?
C18 C19 C14 C15 -1(3) . . . . ?
C16 C15 C14 C9 -177.8(17) . . . . ?
C16 C15 C14 C19 1(3) . . . . ?
C5 C4 C3 C2 -3(3) . . . . ?
C5 C6 C1 C2 1(3) . . . . ?
C5 C6 C1 C7 178.9(19) . . . . ?
C1 C2 C3 C4 2(3) . . . . ?
C1 C6 C5 C4 -2(3) . . . . ?
C1 C7 C8 Br11 58(2) . . . . ?
C1 C7 C8 C9 168.9(17) . . . . ?
C17 C18 C19 C14 0(3) . . . . ?
C17 C16 C15 C14 0(3) . . . . ?
C19 C18 C17 O20 -179.7(18) . . . . ?
C19 C18 C17 C16 1(3) . . . . ?
C15 C16 C17 O20 179.8(17) . . . . ?
C15 C16 C17 C18 -1(3) . . . . ?
C3 C4 C5 C6 3(3) . . . . ?
C3 C2 C1 C6 -1(3) . . . . ?
C3 C2 C1 C7 -178.9(17) . . . . ?
C8 C9 C14 C19 16(3) . . . . ?
C8 C9 C14 C15 -165.3(18) . . . . ?
C14 C9 C8 Br11 -100.2(18) . . . . ?
C14 C9 C8 C7 146.4(18) . . . . ?
C21 O20 C17 C18 178.3(19) . . . . ?
C21 O20 C17 C16 -2(3) . . . . ?
